data_4122274
loop_
_publ_author_name
'Beecher, Alexander N.'
'Yang, Xiaohao'
'Palmer, Joshua H.'
'LaGrassa, Alexandra L.'
'Juhas, Pavol'
'Billinge, Simon J. L.'
'Owen, Jonathan S.'

_publ_section_title
;
 Atomic structures and gram scale synthesis of three tetrahedral quantum
 dots.
;
_journal_issue 30
_journal_name_full 'Journal of the American Chemical Society'
_journal_page_first 10645
_journal_page_last 10653
_journal_paper_doi 10.1021/ja503590h
_journal_volume 136
_journal_year 2014
_chemical_formula_sum 'C242 H352 Cd31 N22 O44 Se20'
_chemical_formula_weight 9337.06
_chemical_name_systematic
; 
 ? 
;
_space_group_IT_number 63
_symmetry_cell_setting orthorhombic
_symmetry_space_group_name_Hall '-C 2c 2'
_symmetry_space_group_name_H-M 'C m c m'
_atom_sites_solution_hydrogens none
_atom_sites_solution_primary direct
_atom_sites_solution_secondary difmap
_audit_creation_method SHELXL-97
_cell_angle_alpha 90.00
_cell_angle_beta 90.00
_cell_angle_gamma 90.00
_cell_formula_units_Z 4
_cell_length_a 36.837(10)
_cell_length_b 44.172(12)
_cell_length_c 35.269(10)
_cell_measurement_reflns_used 2387
_cell_measurement_temperature 130(2)
_cell_measurement_theta_max 13.71
_cell_measurement_theta_min 2.18
_cell_volume 57388(3)
_computing_cell_refinement 'Bruker SAINT'
_computing_data_collection 'Bruker APEX2'
_computing_data_reduction 'Bruker SAINT'
_computing_molecular_graphics 'Bruker SHELXTL'
_computing_publication_material 'Bruker SHELXTL'
_computing_structure_refinement 'SHELXL-97 (Sheldrick, 2008)'
_computing_structure_solution 'SHELXS-97 (Sheldrick, 2008)'
_diffrn_ambient_temperature 130(2)
_diffrn_measured_fraction_theta_full 0.996
_diffrn_measured_fraction_theta_max 0.996
_diffrn_measurement_device_type 'Bruker APEX-II CCD'
_diffrn_measurement_method '\f and \w scans'
_diffrn_radiation_monochromator graphite
_diffrn_radiation_source 'fine-focus sealed tube'
_diffrn_radiation_type MoK\a
_diffrn_radiation_wavelength 0.71073
_diffrn_reflns_av_R_equivalents 0.1662
_diffrn_reflns_av_sigmaI/netI 0.1448
_diffrn_reflns_limit_h_max 20
_diffrn_reflns_limit_h_min -20
_diffrn_reflns_limit_k_max 24
_diffrn_reflns_limit_k_min -24
_diffrn_reflns_limit_l_max 19
_diffrn_reflns_limit_l_min -19
_diffrn_reflns_number 38548
_diffrn_reflns_theta_full 11.39
_diffrn_reflns_theta_max 11.39
_diffrn_reflns_theta_min 1.36
_exptl_absorpt_coefficient_mu 2.423
_exptl_absorpt_correction_T_max 0.6429
_exptl_absorpt_correction_T_min 0.6429
_exptl_absorpt_correction_type empirical
_exptl_absorpt_process_details sadabs
_exptl_crystal_colour colourless
_exptl_crystal_density_diffrn 1.081
_exptl_crystal_density_method 'not measured'
_exptl_crystal_description block
_exptl_crystal_F_000 17912
_exptl_crystal_size_max 0.20
_exptl_crystal_size_mid 0.20
_exptl_crystal_size_min 0.20
_platon_squeeze_details
; 
The unit cell contains approximately 22 disordered benzoate ions and butylamine 
molecules which have been treated as a diffuse contribution to the overall 
scattering without precise atomic positions using PLATON/SQUEEZE. 
;
_refine_diff_density_max 2.088
_refine_diff_density_min -1.109
_refine_diff_density_rms 0.202
_refine_ls_extinction_method none
_refine_ls_goodness_of_fit_ref 1.639
_refine_ls_hydrogen_treatment none
_refine_ls_matrix_type full
_refine_ls_number_parameters 136
_refine_ls_number_reflns 2761
_refine_ls_number_restraints 0
_refine_ls_restrained_S_all 1.639
_refine_ls_R_factor_all 0.2458
_refine_ls_R_factor_gt 0.1969
_refine_ls_shift/su_max 0.000
_refine_ls_shift/su_mean 0.000
_refine_ls_structure_factor_coef Fsqd
_refine_ls_weighting_details 'calc w=1/[\s^2^(Fo^2^)+(0.2000P)^2^+0.0000P] where P=(Fo^2^+2Fc^2^)/3'
_refine_ls_weighting_scheme calc
_refine_ls_wR_factor_gt 0.4961
_refine_ls_wR_factor_ref 0.5222
_reflns_number_gt 1482
_reflns_number_total 2761
_reflns_threshold_expression >2sigma(I)
_cod_data_source_file ja503590h_si_003.cif
_cod_data_source_block cd31se20
_cod_depositor_comments
;
The following automatic conversions were performed:

'_symmetry_cell_setting' value 'Orthorhombic' changed to
'orthorhombic' according to
/usr/data/users/saulius/crontab/automatic-downloads/rss-feeds/ACS/lib/dictionaries/cif_core.dic
dictionary named 'cif_core.dic' version 2.4.2 from 2011-04-26.

Automatic conversion script
Id: cif_fix_values 2281 2013-09-26 08:29:07Z andrius 

 Adding full bibliography for 4122273--4122275.cif.
;
_cod_original_cell_volume 57388(27)
_cod_original_sg_symbol_H-M Cmcm
_cod_database_code 4122274

loop_
_symmetry_equiv_pos_as_xyz
'x, y, z'
'-x, -y, z+1/2'
'x, -y, -z'
'-x, y, -z+1/2'
'x+1/2, y+1/2, z'
'-x+1/2, -y+1/2, z+1/2'
'x+1/2, -y+1/2, -z'
'-x+1/2, y+1/2, -z+1/2'
'-x, -y, -z'
'x, y, -z-1/2'
'-x, y, z'
'x, -y, z-1/2'
'-x+1/2, -y+1/2, -z'
'x+1/2, y+1/2, -z-1/2'
'-x+1/2, y+1/2, z'
'x+1/2, -y+1/2, z-1/2'

loop_
_atom_site_label
_atom_site_type_symbol
_atom_site_fract_x
_atom_site_fract_y
_atom_site_fract_z
_atom_site_U_iso_or_equiv
_atom_site_adp_type
_atom_site_occupancy
_atom_site_symmetry_multiplicity
_atom_site_calc_flag
_atom_site_refinement_flags
Cd1 Cd 0.0000 0.1656(5) 0.2500 0.170(11) Uani 1 4 d S
Cd2 Cd -0.0564(3) 0.1026(2) 0.1919(3) 0.165(6) Uani 1 1 d .
Cd3 Cd 0.0000 0.0298(5) 0.2500 0.197(12) Uani 1 4 d S
Cd4 Cd -0.1709(3) 0.1011(2) 0.1917(3) 0.144(6) Uani 1 1 d .
Cd5 Cd -0.0564(2) 0.2346(2) 0.0658(2) 0.120(5) Uani 1 1 d .
Cd6 Cd -0.1162(2) 0.1676(2) 0.1299(3) 0.126(6) Uani 1 1 d .
Cd7 Cd 0.0000 0.3031(5) 0.2500 0.160(10) Uani 1 4 d S
Cd8 Cd -0.1150(3) 0.1691(3) 0.2500 0.105(6) Uani 1 2 d S
Cd9 Cd 0.0000 0.1689(3) 0.1284(4) 0.156(8) Uani 1 2 d S
Cd10 Cd -0.0571(3) 0.2386(2) 0.1886(3) 0.149(6) Uani 1 1 d .
Cd11 Cd 0.0000 0.3022(3) 0.1291(4) 0.143(7) Uani 1 2 d S
Cd12 Cd -0.1177(4) 0.0345(3) 0.2500 0.183(9) Uani 1 2 d S
Se1 Se -0.0537(6) 0.0677(5) 0.2500 0.196(11) Uani 1 2 d S
Se2 Se 0.0000 0.2683(5) 0.0661(7) 0.219(12) Uani 1 2 d S
Se3 Se -0.0570(4) 0.2022(3) 0.1283(4) 0.153(7) Uani 1 1 d .
Se4 Se 0.0000 0.1354(5) 0.1936(6) 0.150(10) Uani 1 2 d S
Se5 Se -0.0568(5) 0.2044(4) 0.2500 0.116(9) Uani 1 2 d S
Se6 Se 0.0000 0.2724(5) 0.1888(7) 0.184(11) Uani 1 2 d S
Se7 Se -0.1140(4) 0.1357(3) 0.1915(4) 0.155(7) Uani 1 1 d .
Se8 Se -0.1729(6) 0.0668(6) 0.2500 0.207(12) Uani 1 2 d S

loop_
_atom_site_aniso_label
_atom_site_aniso_U_11
_atom_site_aniso_U_22
_atom_site_aniso_U_33
_atom_site_aniso_U_23
_atom_site_aniso_U_13
_atom_site_aniso_U_12
Cd1 0.20(3) 0.26(3) 0.05(2) 0.000 0.000 0.000
Cd2 0.179(13) 0.174(13) 0.142(13) 0.002(9) -0.007(9) 0.020(10)
Cd3 0.23(3) 0.17(2) 0.19(3) 0.000 0.000 0.000
Cd4 0.139(12) 0.176(12) 0.116(11) 0.039(9) -0.015(8) -0.066(9)
Cd5 0.086(9) 0.145(11) 0.130(11) 0.037(8) -0.043(7) 0.023(9)
Cd6 0.098(11) 0.171(11) 0.110(11) 0.000(9) -0.010(7) 0.009(9)
Cd7 0.11(2) 0.13(2) 0.25(3) 0.000 0.000 0.000
Cd8 0.129(15) 0.110(14) 0.076(14) 0.000 0.000 -0.027(11)
Cd9 0.187(19) 0.154(16) 0.127(16) 0.042(13) 0.000 0.000
Cd10 0.123(11) 0.119(11) 0.204(14) -0.047(10) 0.019(9) 0.016(9)
Cd11 0.139(16) 0.134(15) 0.156(17) 0.027(14) 0.000 0.000
Cd12 0.24(2) 0.148(16) 0.165(18) 0.000 0.000 -0.048(16)
Se1 0.25(3) 0.23(3) 0.11(2) 0.000 0.000 0.00(2)
Se2 0.21(3) 0.18(3) 0.27(3) 0.06(2) 0.000 0.000
Se3 0.143(17) 0.200(17) 0.118(16) 0.033(14) -0.019(11) 0.026(15)
Se4 0.12(2) 0.16(2) 0.17(3) 0.01(2) 0.000 0.000
Se5 0.100(19) 0.14(2) 0.11(2) 0.000 0.000 0.068(18)
Se6 0.15(2) 0.17(2) 0.23(3) 0.08(2) 0.000 0.000
Se7 0.123(17) 0.160(16) 0.182(18) -0.004(15) 0.003(12) 0.009(13)
Se8 0.16(3) 0.24(3) 0.21(3) 0.000 0.000 0.03(2)

loop_
_atom_type_symbol
_atom_type_description
_atom_type_scat_dispersion_real
_atom_type_scat_dispersion_imag
_atom_type_scat_source
Cd Cd -0.8075 1.2024 'International Tables Vol C Tables 4.2.6.8 and 6.1.1.4'
Se Se -0.0929 2.2259 'International Tables Vol C Tables 4.2.6.8 and 6.1.1.4'
C C 0.0033 0.0016 'International Tables Vol C Tables 4.2.6.8 and 6.1.1.4'
H H 0.0000 0.0000 'International Tables Vol C Tables 4.2.6.8 and 6.1.1.4'
N N 0.0061 0.0033 'International Tables Vol C Tables 4.2.6.8 and 6.1.1.4'
O O 0.0106 0.0060 'International Tables Vol C Tables 4.2.6.8 and 6.1.1.4'

loop_
_geom_angle_atom_site_label_1
_geom_angle_atom_site_label_2
_geom_angle_atom_site_label_3
_geom_angle
_geom_angle_site_symmetry_1
_geom_angle_site_symmetry_3
Se4 Cd1 Se4 112.2(13) . 10_556
Se4 Cd1 Se5 110.7(3) . 11
Se4 Cd1 Se5 110.7(3) 10_556 11
Se4 Cd1 Se5 110.7(3) . .
Se4 Cd1 Se5 110.7(3) 10_556 .
Se5 Cd1 Se5 101.5(11) 11 .
Se4 Cd2 Se1 107.0(7) . .
Se4 Cd2 Se7 110.6(6) . .
Se1 Cd2 Se7 112.1(7) . .
Se1 Cd3 Se1 99.4(13) . 11
Se8 Cd4 Se7 112.0(7) . .
Se2 Cd5 Se3 108.7(7) . .
Se7 Cd6 Se3 107.7(5) . .
Se6 Cd7 Se6 115.8(12) . 10_556
Se7 Cd8 Se7 108.8(8) . 10_556
Se7 Cd8 Se5 109.3(5) . .
Se7 Cd8 Se5 109.3(5) 10_556 .
Se3 Cd9 Se3 109.9(8) 11 .
Se3 Cd9 Se4 108.1(5) 11 .
Se3 Cd9 Se4 108.1(5) . .
Se6 Cd10 Se5 109.0(7) . .
Se6 Cd10 Se3 110.5(7) . .
Se5 Cd10 Se3 108.0(5) . .
Se6 Cd11 Se2 114.1(9) . .
Se8 Cd12 Se1 113.0(9) . .
Cd2 Se1 Cd2 106.0(9) 10_556 .
Cd2 Se1 Cd3 114.7(7) 10_556 .
Cd2 Se1 Cd3 114.7(7) . .
Cd2 Se1 Cd12 106.6(7) 10_556 .
Cd2 Se1 Cd12 106.6(7) . .
Cd3 Se1 Cd12 107.8(9) . .
Cd5 Se2 Cd5 108.7(9) . 11
Cd5 Se2 Cd11 109.3(7) . .
Cd5 Se2 Cd11 109.3(7) 11 .
Cd9 Se3 Cd5 107.8(6) . .
Cd9 Se3 Cd6 109.9(6) . .
Cd5 Se3 Cd6 109.7(5) . .
Cd9 Se3 Cd10 110.3(6) . .
Cd5 Se3 Cd10 110.0(6) . .
Cd6 Se3 Cd10 109.1(6) . .
Cd1 Se4 Cd2 109.8(6) . .
Cd1 Se4 Cd2 109.8(6) . 11
Cd2 Se4 Cd2 110.2(9) . 11
Cd1 Se4 Cd9 113.4(9) . .
Cd2 Se4 Cd9 106.8(6) . .
Cd2 Se4 Cd9 106.8(6) 11 .
Cd10 Se5 Cd10 110.2(7) 10_556 .
Cd10 Se5 Cd8 109.4(5) 10_556 .
Cd10 Se5 Cd8 109.4(5) . .
Cd10 Se5 Cd1 111.4(5) 10_556 .
Cd10 Se5 Cd1 111.4(5) . .
Cd8 Se5 Cd1 104.7(8) . .
Cd11 Se6 Cd7 115.9(9) . .
Cd11 Se6 Cd10 107.7(7) . .
Cd7 Se6 Cd10 108.1(7) . .
Cd11 Se6 Cd10 107.7(7) . 11
Cd7 Se6 Cd10 108.1(7) . 11
Cd10 Se6 Cd10 109.2(9) . 11
Cd8 Se7 Cd6 111.3(6) . .
Cd8 Se7 Cd4 109.2(6) . .
Cd6 Se7 Cd4 107.3(6) . .
Cd8 Se7 Cd2 109.7(6) . .
Cd6 Se7 Cd2 109.8(6) . .
Cd4 Se7 Cd2 109.4(6) . .
Cd12 Se8 Cd4 108.5(6) . 10_556
Cd12 Se8 Cd4 108.5(6) . .
Cd4 Se8 Cd4 107.1(10) 10_556 .

loop_
_geom_bond_atom_site_label_1
_geom_bond_atom_site_label_2
_geom_bond_distance
_geom_bond_site_symmetry_2
Cd1 Se4 2.40(2) .
Cd1 Se4 2.40(2) 10_556
Cd1 Se5 2.70(2) 11
Cd1 Se5 2.70(2) .
Cd2 Se4 2.531(15) .
Cd2 Se1 2.567(17) .
Cd2 Se7 2.577(17) .
Cd3 Se1 2.59(3) .
Cd3 Se1 2.59(3) 11
Cd4 Se8 2.557(17) .
Cd4 Se7 2.593(16) .
Cd5 Se2 2.555(16) .
Cd5 Se3 2.628(16) .
Cd6 Se7 2.590(16) .
Cd6 Se3 2.665(17) .
Cd7 Se6 2.55(3) .
Cd7 Se6 2.55(3) 10_556
Cd8 Se7 2.539(16) .
Cd8 Se7 2.539(16) 10_556
Cd8 Se5 2.65(2) .
Cd9 Se3 2.565(16) 11
Cd9 Se3 2.565(16) .
Cd9 Se4 2.73(2) .
Cd10 Se6 2.582(16) .
Cd10 Se5 2.641(14) .
Cd10 Se3 2.663(16) .
Cd11 Se6 2.48(2) .
Cd11 Se2 2.68(3) .
Cd12 Se8 2.48(3) .
Cd12 Se1 2.78(3) .
Se1 Cd2 2.567(17) 10_556
Se2 Cd5 2.556(16) 11
Se4 Cd2 2.531(15) 11
Se5 Cd10 2.641(14) 10_556
Se6 Cd10 2.582(16) 11
Se8 Cd4 2.557(17) 10_556

loop_
_platon_squeeze_void_nr
_platon_squeeze_void_average_x
_platon_squeeze_void_average_y
_platon_squeeze_void_average_z
_platon_squeeze_void_volume
_platon_squeeze_void_count_electrons
_platon_squeeze_void_content
1 -0.006 -0.002 -0.001 52746 21766 ' '
